data_4346284
loop_
_publ_author_name
'Matsuki, Yusuke'
'Hoshino, Takahiro'
'Takaku, Shoko'
'Matsunaga, Satoshi'
'Nomiya, Kenji'

_publ_section_title
;
 Synthesis and Molecular Structure of a Water-Soluble, Dimeric
 Tri-Titanium(IV)-Substituted Wells-Dawson Polyoxometalate Containing Two
 Bridging (C5Me5)Rh2+ Groups.
;
_journal_issue 23
_journal_name_full 'Inorganic chemistry'
_journal_page_first 11105
_journal_page_last 11113
_journal_paper_doi 10.1021/acs.inorgchem.5b01206
_journal_volume 54
_journal_year 2015
_chemical_formula_sum 'C20 H30 K8 Na0 O176 P4 Rh2 Ti6 W30'
_chemical_formula_weight 9531.84
_space_group_IT_number 2
_space_group_name_Hall '-P 1'
_space_group_name_H-M_alt 'P -1'
_symmetry_cell_setting triclinic
_symmetry_space_group_name_H-M 'P -1'
_atom_sites_solution_hydrogens geom
_atom_sites_solution_primary direct
_atom_sites_solution_secondary difmap
_audit_creation_method SHELXL-97
_cell_angle_alpha 105.7400(10)
_cell_angle_beta 90.6940(10)
_cell_angle_gamma 90.5890(10)
_cell_formula_units_Z 1
_cell_length_a 14.3212(14)
_cell_length_b 15.4969(15)
_cell_length_c 21.536(2)
_cell_measurement_reflns_used 8110
_cell_measurement_temperature 100(2)
_cell_measurement_theta_max 28.24
_cell_measurement_theta_min 2.38
_cell_volume 4599.6(8)
_computing_cell_refinement 'Bruker SMART'
_computing_data_collection 'Bruker SMART'
_computing_data_reduction 'Bruker SAINT'
_computing_molecular_graphics 'Bruker SHELXTL'
_computing_publication_material 'Bruker SHELXTL'
_computing_structure_refinement 'SHELXL-97 (Sheldrick, 1997)'
_computing_structure_solution 'SHELXS-97 (Sheldrick, 1990)'
_diffrn_ambient_temperature 100(2)
_diffrn_detector_area_resol_mean 8.366
_diffrn_measured_fraction_theta_full 0.988
_diffrn_measured_fraction_theta_max 0.988
_diffrn_measurement_device_type 'CCD area detector'
_diffrn_measurement_method 'phi and omega scans'
_diffrn_radiation_monochromator graphite
_diffrn_radiation_source 'fine-focus sealed tube'
_diffrn_radiation_type MoK\a
_diffrn_radiation_wavelength 0.71073
_diffrn_reflns_av_R_equivalents 0.0387
_diffrn_reflns_av_sigmaI/netI 0.0484
_diffrn_reflns_limit_h_max 18
_diffrn_reflns_limit_h_min -18
_diffrn_reflns_limit_k_max 20
_diffrn_reflns_limit_k_min -20
_diffrn_reflns_limit_l_max 27
_diffrn_reflns_limit_l_min -27
_diffrn_reflns_number 54500
_diffrn_reflns_theta_full 27.50
_diffrn_reflns_theta_max 27.50
_diffrn_reflns_theta_min 1.72
_exptl_absorpt_coefficient_mu 19.418
_exptl_absorpt_correction_T_max 0.3057
_exptl_absorpt_correction_T_min 0.1058
_exptl_absorpt_correction_type empirical
_exptl_crystal_colour orange
_exptl_crystal_density_diffrn 3.441
_exptl_crystal_density_meas 0
_exptl_crystal_density_method 'not measured'
_exptl_crystal_description block
_exptl_crystal_F_000 4212
_exptl_crystal_size_max 0.21
_exptl_crystal_size_mid 0.09
_exptl_crystal_size_min 0.08
_refine_diff_density_max 7.409
_refine_diff_density_min -2.005
_refine_diff_density_rms 0.373
_refine_ls_extinction_method none
_refine_ls_goodness_of_fit_ref 1.019
_refine_ls_hydrogen_treatment mixed
_refine_ls_matrix_type full
_refine_ls_number_parameters 969
_refine_ls_number_reflns 20878
_refine_ls_number_restraints 0
_refine_ls_restrained_S_all 1.019
_refine_ls_R_factor_all 0.0539
_refine_ls_R_factor_gt 0.0433
_refine_ls_shift/su_max 0.002
_refine_ls_shift/su_mean 0.000
_refine_ls_structure_factor_coef Fsqd
_refine_ls_weighting_details 'calc w=1/[\s^2^(Fo^2^)+(0.0494P)^2^+136.1118P] where P=(Fo^2^+2Fc^2^)/3'
_refine_ls_weighting_scheme calc
_refine_ls_wR_factor_gt 0.1128
_refine_ls_wR_factor_ref 0.1185
_reflns_number_gt 17340
_reflns_number_total 20878
_reflns_threshold_expression >2sigma(I)
_cod_data_source_file ic5b01206_si_002.cif
_cod_data_source_block yma056
_cod_depositor_comments
;
The following automatic conversions were performed:

data item '_symmetry_cell_setting' value 'Triclinic' was changed to
'triclinic' in accordance with the
/home/saulius/struct/COD-crude-data/automatic-downloads/DataCite-retrospective/ACS/depositions/lib/dictionaries/cif_core.dic
dictionary named 'cif_core.dic' version 2.4.2 last updated on
2011-04-26.

Automatic conversion script
Id: cif_fix_values 6909 2019-04-08 15:41:33Z antanas 
;
_cod_original_cell_volume 4599.5(8)
_cod_original_sg_symbol_H-M P-1
_cod_database_code 4346284

loop_
_symmetry_equiv_pos_as_xyz
'x, y, z'
'-x, -y, -z'

loop_
_atom_site_label
_atom_site_type_symbol
_atom_site_fract_x
_atom_site_fract_y
_atom_site_fract_z
_atom_site_U_iso_or_equiv
_atom_site_adp_type
_atom_site_occupancy
_atom_site_symmetry_multiplicity
_atom_site_calc_flag
_atom_site_refinement_flags
_atom_site_disorder_assembly
_atom_site_disorder_group
C1 C -0.0546(9) 0.8169(9) 0.4360(5) 0.034(3) Uani 1 1 d G . .
C2 C -0.1108(11) 0.8546(12) 0.4881(9) 0.055(5) Uani 1 1 d G A .
C5 C 0.0379(11) 0.8327(11) 0.4563(8) 0.047(5) Uani 1 1 d G A .
C3X C -0.071(2) 0.8917(18) 0.5414(13) 0.024(5) Uiso 0.50 1 d P A 2
C4X C 0.028(2) 0.8902(17) 0.5307(13) 0.018(5) Uiso 0.50 1 d P A 2
C6X C -0.0663(16) 0.7649(15) 0.3652(10) 0.013(4) Uiso 0.50 1 d P B 2
H1X H -0.1330 0.7562 0.3542 0.020 Uiso 0.50 1 calc PR B 2
H3X H -0.0366 0.7064 0.3580 0.020 Uiso 0.50 1 calc PR B 2
H2X H -0.0370 0.7987 0.3381 0.020 Uiso 0.50 1 calc PR B 2
C7X C -0.218(2) 0.837(2) 0.4753(15) 0.036(7) Uiso 0.50 1 d P A 2
H4X H -0.2292 0.8086 0.4293 0.053 Uiso 0.50 1 calc PR A 2
H5X H -0.2507 0.8945 0.4878 0.053 Uiso 0.50 1 calc PR A 2
H6X H -0.2409 0.7980 0.5007 0.053 Uiso 0.50 1 calc PR A 2
C8X C -0.103(3) 0.941(2) 0.6022(17) 0.047(8) Uiso 0.50 1 d P A 2
H9X H -0.0502 0.9561 0.6329 0.070 Uiso 0.50 1 calc PR A 2
H8X H -0.1490 0.9051 0.6177 0.070 Uiso 0.50 1 calc PR A 2
H7X H -0.1317 0.9964 0.5981 0.070 Uiso 0.50 1 calc PR A 2
C9X C 0.100(2) 0.927(2) 0.5779(17) 0.046(8) Uiso 0.50 1 d P A 2
H10X H 0.1613 0.9181 0.5573 0.069 Uiso 0.50 1 calc PR A 2
H11X H 0.0983 0.8964 0.6122 0.069 Uiso 0.50 1 calc PR A 2
H12X H 0.0899 0.9911 0.5963 0.069 Uiso 0.50 1 calc PR A 2
C10X C 0.132(2) 0.822(2) 0.4295(18) 0.047(8) Uiso 0.50 1 d P A 2
H13X H 0.1779 0.8429 0.4643 0.071 Uiso 0.50 1 calc PR A 2
H15X H 0.1378 0.8564 0.3979 0.071 Uiso 0.50 1 calc PR A 2
H14X H 0.1418 0.7581 0.4083 0.071 Uiso 0.50 1 calc PR A 2
C3Y C -0.023(2) 0.8994(16) 0.5424(12) 0.018(5) Uiso 0.50 1 d P A 1
C4Y C 0.056(2) 0.873(2) 0.5075(17) 0.031(6) Uiso 0.50 1 d P A 1
C6Y C -0.117(3) 0.775(2) 0.3787(17) 0.047(8) Uiso 0.50 1 d P B 1
H1Y H -0.1824 0.7822 0.3916 0.070 Uiso 0.50 1 calc PR B 1
H2Y H -0.1033 0.7108 0.3629 0.070 Uiso 0.50 1 calc PR B 1
H3Y H -0.1057 0.8041 0.3444 0.070 Uiso 0.50 1 calc PR B 1
C7Y C -0.201(3) 0.878(3) 0.515(2) 0.072(12) Uiso 0.50 1 d P A 1
H4Y H -0.1942 0.9047 0.5617 0.108 Uiso 0.50 1 calc PR A 1
H5Y H -0.2407 0.8244 0.5067 0.108 Uiso 0.50 1 calc PR A 1
H6Y H -0.2292 0.9218 0.4953 0.108 Uiso 0.50 1 calc PR A 1
C8Y C -0.021(4) 0.960(3) 0.610(2) 0.080(14) Uiso 0.50 1 d P A 1
H9Y H -0.0853 0.9699 0.6258 0.121 Uiso 0.50 1 calc PR A 1
H8Y H 0.0084 1.0171 0.6108 0.121 Uiso 0.50 1 calc PR A 1
H7Y H 0.0142 0.9312 0.6383 0.121 Uiso 0.50 1 calc PR A 1
C9Y C 0.153(3) 0.892(3) 0.534(2) 0.069(12) Uiso 0.50 1 d P A 1
H12Y H 0.1499 0.9275 0.5795 0.104 Uiso 0.50 1 calc PR A 1
H11Y H 0.1869 0.9261 0.5094 0.104 Uiso 0.50 1 calc PR A 1
H10Y H 0.1846 0.8357 0.5317 0.104 Uiso 0.50 1 calc PR A 1
C10Y C 0.095(3) 0.772(3) 0.391(2) 0.066(11) Uiso 0.50 1 d P A 1
H13Y H 0.0499 0.7491 0.3551 0.099 Uiso 0.50 1 calc PR A 1
H14Y H 0.1260 0.7217 0.4011 0.099 Uiso 0.50 1 calc PR A 1
H15Y H 0.1414 0.8103 0.3777 0.099 Uiso 0.50 1 calc PR A 1
K1 K 0.4064(2) 0.39850(19) 1.01148(14) 0.0269(6) Uani 1 1 d . . .
K2 K 0.0023(2) 1.0913(2) 0.88119(15) 0.0335(7) Uani 1 1 d . . .
K3 K 0.6323(3) 0.9533(2) 0.95461(17) 0.0404(8) Uani 1 1 d . . .
K4 K -0.0870(4) 1.3512(3) 0.8898(2) 0.0677(13) Uani 1 1 d . . .
O1 O 0.0512(6) 0.3736(5) 0.5438(4) 0.0188(18) Uani 1 1 d . . .
O2 O 0.2426(6) 0.6627(6) 0.4908(4) 0.0235(19) Uani 1 1 d . . .
O3 O -0.1090(6) 0.7130(6) 0.5831(4) 0.0194(18) Uani 1 1 d . . .
O4 O 0.3062(7) 0.3320(6) 0.6766(4) 0.025(2) Uani 1 1 d . . .
O5 O 0.4965(6) 0.6146(6) 0.6295(4) 0.0240(19) Uani 1 1 d . . .
O6 O 0.3532(6) 0.9062(6) 0.6706(4) 0.0213(18) Uani 1 1 d . . .
O7 O -0.0022(6) 0.9545(5) 0.7678(4) 0.0208(18) Uani 1 1 d . . .
O8 O -0.1742(6) 0.7045(6) 0.8084(4) 0.0245(19) Uani 1 1 d . . .
O9 O -0.0099(7) 0.3740(6) 0.7648(4) 0.025(2) Uani 1 1 d . . .
O10 O 0.4183(6) 0.3995(5) 0.8724(4) 0.0203(18) Uani 1 1 d . . .
O11 O 0.6091(6) 0.6831(6) 0.8220(4) 0.0244(19) Uani 1 1 d . . .
O12 O 0.4690(6) 0.9740(6) 0.8651(4) 0.0223(19) Uani 1 1 d . . .
O13 O 0.1129(6) 1.0240(5) 0.9632(4) 0.0187(17) Uani 1 1 d . . .
O14 O -0.0592(5) 0.7721(5) 1.0048(4) 0.0155(16) Uani 1 1 d . . .
O15 O 0.1046(6) 0.4419(6) 0.9565(4) 0.0185(17) Uani 1 1 d . . .
O16 O 0.3652(6) 0.5709(6) 1.0894(4) 0.0224(19) Uani 1 1 d . . .
O17 O 0.5626(6) 0.8546(6) 1.0412(4) 0.0239(19) Uani 1 1 d . . .
O18 O 0.2023(6) 0.9060(6) 1.1388(4) 0.0213(18) Uani 1 1 d . . .
O19 O 0.1534(6) 0.5210(5) 0.5291(4) 0.0161(16) Uani 1 1 d . . .
O20 O 0.0720(5) 0.6941(5) 0.5579(4) 0.0144(16) Uani 1 1 d . . .
O21 O -0.0289(5) 0.5450(5) 0.5801(4) 0.0143(16) Uani 1 1 d . . .
O22 O 0.1999(5) 0.4417(5) 0.6285(4) 0.0143(16) Uani 1 1 d . . .
O23 O 0.3108(6) 0.6089(5) 0.5985(4) 0.0172(17) Uani 1 1 d . . .
O24 O 0.2354(6) 0.7657(5) 0.6222(4) 0.0163(16) Uani 1 1 d . . .
O25 O 0.0242(6) 0.7948(5) 0.6802(4) 0.0169(17) Uani 1 1 d . . .
O26 O -0.0671(6) 0.6599(5) 0.7011(4) 0.0175(17) Uani 1 1 d . . .
O27 O 0.0290(6) 0.4627(5) 0.6745(4) 0.0169(17) Uani 1 1 d . . .
O28 O 0.1698(6) 0.4438(5) 0.7501(4) 0.0154(16) Uani 1 1 d . . .
O29 O 0.3812(6) 0.4898(5) 0.6624(4) 0.0170(17) Uani 1 1 d . . .
O30 O 0.3694(6) 0.7405(5) 0.7004(4) 0.0164(16) Uani 1 1 d . . .
O31 O 0.1768(5) 0.9051(5) 0.7233(4) 0.0141(16) Uani 1 1 d . . .
O32 O -0.0015(5) 0.7893(5) 0.8004(4) 0.0149(16) Uani 1 1 d . . .
O33 O -0.0668(5) 0.5497(6) 0.7831(4) 0.0182(17) Uani 1 1 d . . .
O34 O 0.3476(6) 0.4753(5) 0.7812(4) 0.0184(17) Uani 1 1 d . . .
O35 O 0.4490(5) 0.6267(6) 0.7547(4) 0.0180(17) Uani 1 1 d . . .
O36 O 0.3249(6) 0.8828(5) 0.7915(4) 0.0168(17) Uani 1 1 d . . .
O37 O 0.1324(5) 0.9082(5) 0.8443(4) 0.0148(16) Uani 1 1 d . . .
O38 O -0.0164(6) 0.6892(5) 0.8793(4) 0.0168(17) Uani 1 1 d . . .
O39 O 0.0728(6) 0.5138(5) 0.8546(4) 0.0168(17) Uani 1 1 d . . .
O40 O 0.2496(5) 0.4926(5) 0.8876(3) 0.0127(15) Uani 1 1 d . . .
O41 O 0.4927(6) 0.5598(5) 0.8558(4) 0.0165(16) Uani 1 1 d . . .
O42 O 0.4492(6) 0.7879(5) 0.8376(4) 0.0161(16) Uani 1 1 d . . .
O43 O 0.2890(5) 0.9728(5) 0.9154(4) 0.0162(16) Uani 1 1 d . . .
O44 O 0.0792(5) 0.8385(5) 0.9379(4) 0.0124(15) Uani 1 1 d . . .
O45 O 0.0491(5) 0.6191(5) 0.9743(4) 0.0162(16) Uani 1 1 d . . .
O46 O 0.3916(5) 0.5617(5) 0.9609(4) 0.0154(16) Uani 1 1 d . . .
O47 O 0.4987(6) 0.7242(5) 0.9319(4) 0.0179(17) Uani 1 1 d . . .
O48 O 0.4253(5) 0.8843(5) 0.9558(4) 0.0175(17) Uani 1 1 d . . .
O49 O 0.2227(6) 0.9103(5) 1.0098(4) 0.0148(16) Uani 1 1 d . . .
O50 O 0.1288(5) 0.7760(5) 1.0334(4) 0.0152(16) Uani 1 1 d . . .
O51 O 0.2225(6) 0.5873(5) 1.0046(4) 0.0155(16) Uani 1 1 d . . .
O52 O 0.4483(6) 0.7109(5) 1.0478(4) 0.0165(17) Uani 1 1 d . . .
O53 O 0.3697(5) 0.8701(5) 1.0710(4) 0.0149(16) Uani 1 1 d . . .
O54 O 0.2779(6) 0.7340(5) 1.0936(4) 0.0189(17) Uani 1 1 d . . .
O55 O 0.1205(6) 0.6201(5) 0.6509(4) 0.0157(16) Uani 1 1 d . . .
O56 O 0.2548(5) 0.5974(5) 0.7208(4) 0.0136(16) Uani 1 1 d . . .
O57 O 0.1793(6) 0.7490(5) 0.7427(4) 0.0147(16) Uani 1 1 d . . .
O58 O 0.0910(5) 0.6191(5) 0.7660(4) 0.0131(15) Uani 1 1 d . . .
O59 O 0.3378(5) 0.6482(5) 0.8638(4) 0.0117(15) Uani 1 1 d . . .
O60 O 0.2636(5) 0.8006(5) 0.8855(4) 0.0119(15) Uani 1 1 d . . .
O61 O 0.1743(5) 0.6699(5) 0.9078(4) 0.0122(15) Uani 1 1 d . . .
O62 O 0.3118(5) 0.7390(5) 0.9766(4) 0.0132(15) Uani 1 1 d . . .
O1S O 0.8157(5) 0.9186(5) 0.7838(4) 0.0164(16) Uiso 1 1 d . . .
O2S O -0.1260(6) 1.5290(6) 0.9081(4) 0.0218(18) Uiso 1 1 d . . .
O3S O -0.0906(7) 0.9345(6) 0.8983(5) 0.030(2) Uiso 1 1 d . . .
O4S O 0.6174(7) 0.4303(7) 0.7889(5) 0.031(2) Uiso 1 1 d . . .
O5S O 0.7356(7) 0.6073(7) 0.5421(5) 0.038(2) Uiso 1 1 d . . .
O6S O 0.2561(8) 0.3050(8) 0.9352(6) 0.045(3) Uiso 1 1 d . . .
O7S O 0.7512(8) 0.8374(8) 1.0144(5) 0.042(3) Uiso 1 1 d . . .
O8S O 0.5848(8) 0.7902(8) 0.1621(5) 0.042(3) Uiso 1 1 d . . .
O9S O 0.7993(9) 0.7046(9) 0.1937(6) 0.057(3) Uiso 1 1 d . . .
O10S O 0.3826(9) 0.9901(9) 0.2056(6) 0.056(3) Uiso 1 1 d . . .
O11S O 0.3139(12) 0.3462(12) 0.3047(8) 0.084(5) Uiso 1 1 d . . .
O12S O 0.3474(11) 0.4650(10) 0.3856(7) 0.070(4) Uiso 1 1 d . . .
O13S O 0.2717(11) 0.3463(11) 1.0809(8) 0.078(4) Uiso 1 1 d . . .
O14S O 0.1976(15) 1.0894(15) 0.8376(10) 0.116(7) Uiso 1 1 d . . .
O15S O 0.8063(14) 0.4539(13) 0.6292(9) 0.099(6) Uiso 1 1 d . . .
O16S O 0.5954(16) 0.6386(16) 0.4677(11) 0.123(7) Uiso 1 1 d . . .
O17S O 0.4356(16) 0.5683(16) 0.3250(11) 0.124(7) Uiso 1 1 d . . .
O18S O 0.0262(19) 1.2047(18) 0.8147(13) 0.151(9) Uiso 1 1 d . . .
O19S O -0.161(3) 1.229(3) 0.764(2) 0.255(18) Uiso 1 1 d . . .
O20S O 0.2364(12) 0.1958(11) 0.3283(8) 0.083(5) Uiso 1 1 d . . .
O21S O 0.4443(16) 0.1706(16) 0.2755(11) 0.126(8) Uiso 1 1 d . . .
O22S O 0.6522(18) 0.8113(17) 0.2779(12) 0.141(9) Uiso 1 1 d . . .
O23S O 0.688(2) 0.869(2) 0.8332(14) 0.170(11) Uiso 1 1 d . . .
O24S O 0.4284(19) 0.5495(18) 0.4774(13) 0.147(9) Uiso 1 1 d . . .
O25S O 0.634(2) 0.192(2) 0.4896(15) 0.184(12) Uiso 1 1 d . . .
O26S O 0.401(3) 0.153(3) 0.388(2) 0.252(18) Uiso 1 1 d . . .
P1 P 0.16227(19) 0.64687(18) 0.72087(13) 0.0101(5) Uani 1 1 d . B .
P2 P 0.27038(19) 0.71308(18) 0.90569(13) 0.0093(5) Uani 1 1 d . B .
Rh1 Rh -0.02610(7) 0.75621(6) 0.51138(4) 0.01829(19) Uani 1 1 d . . .
Ti1 Ti 0.08157(14) 0.47382(13) 0.59264(9) 0.0138(4) Uani 1 1 d . B .
Ti2 Ti 0.19588(15) 0.65078(14) 0.55907(10) 0.0158(4) Uani 1 1 d . B .
Ti3 Ti -0.01323(15) 0.67818(13) 0.61928(9) 0.0147(4) Uani 1 1 d . B .
W1 W 0.27462(3) 0.44227(3) 0.69632(2) 0.01482(10) Uani 1 1 d . B .
W2 W 0.39002(3) 0.61554(3) 0.66530(2) 0.01491(10) Uani 1 1 d . B .
W3 W 0.28408(3) 0.83233(3) 0.69742(2) 0.01435(10) Uani 1 1 d . B .
W4 W 0.06766(3) 0.86114(3) 0.75675(2) 0.01309(9) Uani 1 1 d . B .
W5 W -0.06003(3) 0.67527(3) 0.78701(2) 0.01391(10) Uani 1 1 d . B .
W6 W 0.04015(3) 0.47324(3) 0.76003(2) 0.01476(10) Uani 1 1 d . B .
W7 W 0.37754(3) 0.50082(3) 0.86598(2) 0.01365(10) Uani 1 1 d . . .
W8 W 0.49187(3) 0.67294(3) 0.83597(2) 0.01437(10) Uani 1 1 d . . .
W9 W 0.38390(3) 0.89627(3) 0.86856(2) 0.01404(10) Uani 1 1 d . . .
W10 W 0.16864(3) 0.92405(3) 0.92810(2) 0.01215(9) Uani 1 1 d . . .
W11 W 0.03722(3) 0.73359(3) 0.95907(2) 0.01236(9) Uani 1 1 d . . .
W12 W 0.13902(3) 0.53376(3) 0.93051(2) 0.01270(9) Uani 1 1 d . . .
W13 W 0.34055(3) 0.63319(3) 1.03681(2) 0.01517(10) Uani 1 1 d . . .
W14 W 0.45882(3) 0.80804(3) 1.00611(2) 0.01497(10) Uani 1 1 d . . .
W15 W 0.23909(3) 0.83755(3) 1.06635(2) 0.01361(10) Uani 1 1 d . . .

loop_
_atom_site_aniso_label
_atom_site_aniso_U_11
_atom_site_aniso_U_22
_atom_site_aniso_U_33
_atom_site_aniso_U_23
_atom_site_aniso_U_13
_atom_site_aniso_U_12
C1 0.055(10) 0.021(7) 0.030(7) 0.015(6) -0.016(7) -0.006(6)
C2 0.049(11) 0.059(12) 0.072(13) 0.043(10) 0.010(9) 0.030(9)
C5 0.046(10) 0.041(9) 0.074(13) 0.048(10) 0.011(9) 0.011(8)
K1 0.0270(15) 0.0229(14) 0.0325(15) 0.0104(12) -0.0002(12) 0.0066(11)
K2 0.0328(16) 0.0328(16) 0.0256(15) -0.0083(12) -0.0022(12) 0.0059(13)
K3 0.0410(19) 0.0398(19) 0.0387(18) 0.0081(15) -0.0044(15) -0.0067(15)
K4 0.109(4) 0.051(2) 0.044(2) 0.013(2) 0.006(2) 0.010(3)
O1 0.032(5) 0.013(4) 0.012(4) 0.005(3) -0.009(3) -0.005(3)
O2 0.031(5) 0.026(5) 0.013(4) 0.005(4) 0.003(4) 0.002(4)
O3 0.025(4) 0.020(4) 0.012(4) 0.002(3) -0.003(3) 0.003(4)
O4 0.035(5) 0.015(4) 0.019(4) -0.002(3) -0.007(4) 0.007(4)
O5 0.023(5) 0.025(5) 0.025(5) 0.008(4) 0.009(4) 0.007(4)
O6 0.022(4) 0.019(4) 0.025(5) 0.010(4) 0.001(4) -0.003(4)
O7 0.025(5) 0.015(4) 0.020(4) 0.001(3) -0.006(3) 0.011(3)
O8 0.013(4) 0.033(5) 0.024(5) 0.003(4) 0.001(3) 0.005(4)
O9 0.033(5) 0.024(5) 0.019(4) 0.007(4) -0.007(4) -0.010(4)
O10 0.028(5) 0.014(4) 0.019(4) 0.005(3) -0.002(3) 0.003(3)
O11 0.018(4) 0.028(5) 0.025(5) 0.004(4) -0.004(4) 0.003(4)
O12 0.024(5) 0.015(4) 0.026(5) 0.004(4) -0.002(4) -0.008(3)
O13 0.022(4) 0.017(4) 0.014(4) -0.003(3) -0.001(3) 0.000(3)
O14 0.013(4) 0.020(4) 0.010(4) 0.000(3) 0.003(3) 0.005(3)
O15 0.027(5) 0.021(4) 0.008(4) 0.006(3) 0.003(3) -0.004(4)
O16 0.032(5) 0.019(4) 0.017(4) 0.005(3) -0.007(4) 0.003(4)
O17 0.015(4) 0.028(5) 0.025(5) 0.000(4) -0.008(3) -0.005(4)
O18 0.024(5) 0.022(4) 0.012(4) -0.005(3) -0.003(3) 0.002(4)
O19 0.021(4) 0.014(4) 0.010(4) -0.001(3) -0.003(3) 0.002(3)
O20 0.017(4) 0.015(4) 0.009(4) 0.001(3) 0.000(3) 0.000(3)
O21 0.018(4) 0.012(4) 0.012(4) 0.001(3) -0.001(3) 0.001(3)
O22 0.018(4) 0.011(4) 0.014(4) 0.003(3) 0.001(3) -0.001(3)
O23 0.023(4) 0.015(4) 0.015(4) 0.005(3) 0.002(3) 0.006(3)
O24 0.021(4) 0.017(4) 0.012(4) 0.007(3) -0.001(3) 0.002(3)
O25 0.024(4) 0.016(4) 0.010(4) 0.002(3) -0.005(3) 0.008(3)
O26 0.022(4) 0.019(4) 0.012(4) 0.005(3) -0.005(3) 0.001(3)
O27 0.019(4) 0.018(4) 0.011(4) 0.001(3) -0.008(3) -0.005(3)
O28 0.021(4) 0.013(4) 0.013(4) 0.004(3) -0.002(3) 0.001(3)
O29 0.021(4) 0.014(4) 0.014(4) 0.002(3) -0.003(3) 0.004(3)
O30 0.020(4) 0.013(4) 0.018(4) 0.006(3) -0.001(3) 0.003(3)
O31 0.014(4) 0.015(4) 0.015(4) 0.007(3) 0.001(3) 0.002(3)
O32 0.011(4) 0.016(4) 0.017(4) 0.002(3) 0.001(3) -0.001(3)
O33 0.014(4) 0.026(4) 0.011(4) -0.001(3) -0.006(3) 0.002(3)
O34 0.018(4) 0.018(4) 0.019(4) 0.004(3) -0.005(3) 0.003(3)
O35 0.013(4) 0.022(4) 0.022(4) 0.009(3) -0.002(3) 0.004(3)
O36 0.020(4) 0.014(4) 0.016(4) 0.004(3) 0.004(3) -0.003(3)
O37 0.017(4) 0.013(4) 0.013(4) 0.002(3) -0.002(3) -0.001(3)
O38 0.021(4) 0.013(4) 0.018(4) 0.007(3) 0.000(3) 0.004(3)
O39 0.019(4) 0.020(4) 0.011(4) 0.004(3) -0.003(3) -0.001(3)
O40 0.017(4) 0.012(4) 0.009(4) 0.002(3) -0.001(3) 0.002(3)
O41 0.016(4) 0.019(4) 0.015(4) 0.005(3) 0.002(3) 0.006(3)
O42 0.017(4) 0.015(4) 0.015(4) 0.002(3) 0.002(3) -0.002(3)
O43 0.016(4) 0.013(4) 0.016(4) -0.002(3) -0.002(3) 0.000(3)
O44 0.010(4) 0.010(4) 0.016(4) 0.001(3) -0.002(3) 0.001(3)
O45 0.016(4) 0.022(4) 0.008(4) 0.000(3) -0.002(3) -0.002(3)
O46 0.015(4) 0.013(4) 0.016(4) 0.001(3) -0.004(3) 0.008(3)
O47 0.017(4) 0.020(4) 0.014(4) 0.000(3) -0.002(3) 0.007(3)
O48 0.014(4) 0.014(4) 0.022(4) 0.003(3) -0.004(3) 0.002(3)
O49 0.020(4) 0.010(4) 0.013(4) 0.002(3) -0.002(3) 0.006(3)
O50 0.013(4) 0.018(4) 0.014(4) 0.003(3) -0.003(3) 0.002(3)
O51 0.019(4) 0.013(4) 0.013(4) 0.000(3) -0.002(3) -0.001(3)
O52 0.017(4) 0.016(4) 0.014(4) 0.002(3) -0.005(3) 0.007(3)
O53 0.013(4) 0.018(4) 0.015(4) 0.005(3) -0.005(3) 0.002(3)
O54 0.020(4) 0.019(4) 0.016(4) 0.002(3) -0.001(3) 0.001(3)
O55 0.019(4) 0.014(4) 0.012(4) 0.001(3) -0.004(3) 0.000(3)
O56 0.013(4) 0.012(4) 0.016(4) 0.004(3) 0.002(3) 0.003(3)
O57 0.020(4) 0.008(4) 0.015(4) 0.002(3) -0.002(3) 0.001(3)
O58 0.016(4) 0.013(4) 0.011(4) 0.004(3) -0.001(3) -0.003(3)
O59 0.009(4) 0.012(4) 0.012(4) 0.000(3) 0.000(3) 0.004(3)
O60 0.015(4) 0.008(3) 0.013(4) 0.002(3) -0.004(3) 0.002(3)
O61 0.008(4) 0.014(4) 0.014(4) 0.005(3) -0.002(3) 0.001(3)
O62 0.013(4) 0.011(4) 0.014(4) 0.002(3) -0.002(3) -0.001(3)
P1 0.0118(13) 0.0097(12) 0.0093(12) 0.0032(10) -0.0009(10) 0.0020(10)
P2 0.0093(12) 0.0095(12) 0.0089(12) 0.0024(10) -0.0019(10) 0.0003(10)
Rh1 0.0284(5) 0.0121(4) 0.0137(4) 0.0026(3) -0.0055(4) 0.0037(4)
Ti1 0.0188(10) 0.0120(9) 0.0096(9) 0.0015(7) -0.0036(7) 0.0006(8)
Ti2 0.0209(11) 0.0150(10) 0.0118(9) 0.0038(8) 0.0002(8) 0.0027(8)
Ti3 0.0192(10) 0.0129(9) 0.0111(9) 0.0018(7) -0.0036(8) 0.0027(8)
W1 0.0200(2) 0.0109(2) 0.0124(2) 0.00128(16) -0.00298(17) 0.00422(17)
W2 0.0147(2) 0.0162(2) 0.0132(2) 0.00274(17) 0.00132(16) 0.00391(17)
W3 0.0175(2) 0.0119(2) 0.0139(2) 0.00391(17) -0.00004(17) -0.00009(17)
W4 0.0164(2) 0.0114(2) 0.0107(2) 0.00165(16) -0.00243(16) 0.00375(17)
W5 0.0110(2) 0.0184(2) 0.0113(2) 0.00248(17) -0.00179(16) -0.00018(17)
W6 0.0201(2) 0.0136(2) 0.0105(2) 0.00353(16) -0.00346(17) -0.00451(18)
W7 0.0156(2) 0.0122(2) 0.0126(2) 0.00258(16) -0.00276(16) 0.00425(17)
W8 0.0108(2) 0.0157(2) 0.0158(2) 0.00287(17) -0.00127(16) 0.00243(17)
W9 0.0132(2) 0.0116(2) 0.0163(2) 0.00228(17) -0.00248(16) -0.00181(17)
W10 0.0139(2) 0.0098(2) 0.0113(2) 0.00036(16) -0.00277(16) 0.00176(16)
W11 0.0118(2) 0.0142(2) 0.0100(2) 0.00160(16) -0.00065(15) 0.00041(16)
W12 0.0164(2) 0.0121(2) 0.0099(2) 0.00368(16) -0.00150(16) -0.00109(17)
W13 0.0182(2) 0.0152(2) 0.0117(2) 0.00305(17) -0.00456(17) 0.00284(18)
W14 0.0126(2) 0.0151(2) 0.0154(2) 0.00129(17) -0.00475(16) 0.00057(17)
W15 0.0151(2) 0.0141(2) 0.0099(2) 0.00055(16) -0.00297(16) 0.00178(17)

loop_
_atom_type_symbol
_atom_type_description
_atom_type_scat_dispersion_real
_atom_type_scat_dispersion_imag
_atom_type_scat_source
C C 0.0033 0.0016 'International Tables Vol C Tables 4.2.6.8 and 6.1.1.4'
H H 0.0000 0.0000 'International Tables Vol C Tables 4.2.6.8 and 6.1.1.4'
O O 0.0106 0.0060 'International Tables Vol C Tables 4.2.6.8 and 6.1.1.4'
Na Na 0.0362 0.0249 'International Tables Vol C Tables 4.2.6.8 and 6.1.1.4'
P P 0.1023 0.0942 'International Tables Vol C Tables 4.2.6.8 and 6.1.1.4'
K K 0.2009 0.2494 'International Tables Vol C Tables 4.2.6.8 and 6.1.1.4'
Ti Ti 0.2776 0.4457 'International Tables Vol C Tables 4.2.6.8 and 6.1.1.4'
Rh Rh -1.1178 0.9187 'International Tables Vol C Tables 4.2.6.8 and 6.1.1.4'
W W -0.8490 6.8722 'International Tables Vol C Tables 4.2.6.8 and 6.1.1.4'

loop_
_geom_angle_atom_site_label_1
_geom_angle_atom_site_label_2
_geom_angle_atom_site_label_3
_geom_angle
_geom_angle_site_symmetry_1
_geom_angle_site_symmetry_3
C5 C1 C2 108.0 . .
C5 C1 C6Y 143.8(18) . .
C2 C1 C6Y 108.2(18) . .
C5 C1 C6X 113.8(14) . .
C2 C1 C6X 138.2(14) . .
C6Y C1 C6X 30.0(14) . .
C5 C1 Rh1 70.0(7) . .
C2 C1 Rh1 70.7(8) . .
C6Y C1 Rh1 123.5(16) . .
C6X C1 Rh1 123.9(11) . .
C3X C2 C1 117.4(17) . .
C3X C2 C7Y 92(3) . .
C1 C2 C7Y 151(2) . .
C3X C2 C7X 127(2) . .
C1 C2 C7X 115.0(17) . .
C7Y C2 C7X 36(2) . .
C3X C2 C3Y 20.4(14) . .
C1 C2 C3Y 97.3(12) . .
C7Y C2 C3Y 112(2) . .
C7X C2 C3Y 148(2) . .
C3X C2 Rh1 73.2(14) . .
C1 C2 Rh1 71.1(8) . .
C7Y C2 Rh1 123(2) . .
C7X C2 Rh1 120.4(16) . .
C3Y C2 Rh1 66.9(10) . .
C4Y C5 C1 121(2) . .
C4Y C5 C10X 99(3) . .
C1 C5 C10X 140(2) . .
C4Y C5 C4X 18.3(18) . .
C1 C5 C4X 102.6(13) . .
C10X C5 C4X 117(2) . .
C4Y C5 C10Y 137(3) . .
C1 C5 C10Y 101.4(19) . .
C10X C5 C10Y 39.8(19) . .
C4X C5 C10Y 155(2) . .
C4Y C5 Rh1 77.7(18) . .
C1 C5 Rh1 71.6(8) . .
C10X C5 Rh1 127.1(17) . .
C4X C5 Rh1 68.9(11) . .
C10Y C5 Rh1 114.7(18) . .
C2 C3X C8X 133(3) . .
C2 C3X C4X 108(2) . .
C8X C3X C4X 118(3) . .
C2 C3X Rh1 72.2(14) . .
C8X C3X Rh1 129(2) . .
C4X C3X Rh1 70.8(15) . .
C9X C4X C3X 126(3) . .
C9X C4X C5 129(3) . .
C3X C4X C5 103.9(19) . .
C9X C4X Rh1 124(2) . .
C3X C4X Rh1 69.9(14) . .
C5 C4X Rh1 66.4(10) . .
C1 C6X H1X 109.5 . .
C1 C6X H3X 109.5 . .
H1X C6X H3X 109.5 . .
C1 C6X H2X 109.5 . .
H1X C6X H2X 109.5 . .
H3X C6X H2X 109.5 . .
C2 C7X H4X 109.5 . .
C2 C7X H5X 109.5 . .
H4X C7X H5X 109.5 . .
C2 C7X H6X 109.5 . .
H4X C7X H6X 109.5 . .
H5X C7X H6X 109.5 . .
C3X C8X H9X 109.5 . .
C3X C8X H8X 109.5 . .
H9X C8X H8X 109.5 . .
C3X C8X H7X 109.5 . .
H9X C8X H7X 109.5 . .
H8X C8X H7X 109.5 . .
C4X C9X H10X 109.5 . .
C4X C9X H11X 109.5 . .
H10X C9X H11X 109.5 . .
C4X C9X H12X 109.5 . .
H10X C9X H12X 109.5 . .
H11X C9X H12X 109.5 . .
C5 C10X H13X 109.5 . .
C5 C10X H15X 109.5 . .
H13X C10X H15X 109.5 . .
C5 C10X H14X 109.5 . .
H13X C10X H14X 109.5 . .
H15X C10X H14X 109.5 . .
C4Y C3Y C8Y 123(3) . .
C4Y C3Y C2 103(2) . .
C8Y C3Y C2 134(3) . .
C4Y C3Y Rh1 72.5(16) . .
C8Y C3Y Rh1 128(2) . .
C2 C3Y Rh1 65.7(10) . .
C5 C4Y C3Y 111(3) . .
C5 C4Y C9Y 125(4) . .
C3Y C4Y C9Y 124(3) . .
C5 C4Y Rh1 71.5(17) . .
C3Y C4Y Rh1 70.2(16) . .
C9Y C4Y Rh1 124(3) . .
C1 C6Y H1Y 109.5 . .
C1 C6Y H2Y 109.5 . .
H1Y C6Y H2Y 109.5 . .
C1 C6Y H3Y 109.5 . .
H1Y C6Y H3Y 109.5 . .
H2Y C6Y H3Y 109.5 . .
C2 C7Y H4Y 109.5 . .
C2 C7Y H5Y 109.5 . .
H4Y C7Y H5Y 109.5 . .
C2 C7Y H6Y 109.5 . .
H4Y C7Y H6Y 109.5 . .
H5Y C7Y H6Y 109.5 . .
C3Y C8Y H9Y 109.5 . .
C3Y C8Y H8Y 109.5 . .
H9Y C8Y H8Y 109.5 . .
C3Y C8Y H7Y 109.5 . .
H9Y C8Y H7Y 109.5 . .
H8Y C8Y H7Y 109.5 . .
C4Y C9Y H12Y 109.5 . .
C4Y C9Y H11Y 109.5 . .
H12Y C9Y H11Y 109.5 . .
C4Y C9Y H10Y 109.5 . .
H12Y C9Y H10Y 109.5 . .
H11Y C9Y H10Y 109.5 . .
C5 C10Y H13Y 109.5 . .
C5 C10Y H14Y 109.5 . .
H13Y C10Y H14Y 109.5 . .
C5 C10Y H15Y 109.5 . .
H13Y C10Y H15Y 109.5 . .
H14Y C10Y H15Y 109.5 . .
O13S K1 O52 124.1(4) . 2_667
O13S K1 O6S 66.5(4) . .
O52 K1 O6S 98.6(3) 2_667 .
O13S K1 O47 76.9(4) . 2_667
O52 K1 O47 56.2(2) 2_667 2_667
O6S K1 O47 108.0(3) . 2_667
O13S K1 O46 131.4(4) . 2_667
O52 K1 O46 54.9(2) 2_667 2_667
O6S K1 O46 152.6(3) . 2_667
O47 K1 O46 65.1(2) 2_667 2_667
O13S K1 O41 80.4(4) . 2_667
O52 K1 O41 91.6(2) 2_667 2_667
O6S K1 O41 145.4(3) . 2_667
O47 K1 O41 52.2(2) 2_667 2_667
O46 K1 O41 52.8(2) 2_667 2_667
O13S K1 W14 93.3(4) . 2_667
O52 K1 W14 31.45(17) 2_667 2_667
O6S K1 W14 92.6(2) . 2_667
O47 K1 W14 29.86(16) 2_667 2_667
O46 K1 W14 68.33(16) 2_667 2_667
O41 K1 W14 79.09(16) 2_667 2_667
O13S K1 W13 143.8(4) . 2_667
O52 K1 W13 29.32(17) 2_667 2_667
O6S K1 W13 123.6(3) . 2_667
O47 K1 W13 66.88(18) 2_667 2_667
O46 K1 W13 29.10(15) 2_667 2_667
O41 K1 W13 78.24(16) 2_667 2_667
W14 K1 W13 54.11(4) 2_667 2_667
O13S K1 W8 67.1(4) . 2_667
O52 K1 W8 80.58(17) 2_667 2_667
O6S K1 W8 122.1(3) . 2_667
O47 K1 W8 28.17(16) 2_667 2_667
O46 K1 W8 65.09(16) 2_667 2_667
O41 K1 W8 27.67(15) 2_667 2_667
W14 K1 W8 57.89(4) 2_667 2_667
W13 K1 W8 80.68(6) 2_667 2_667
O13S K1 W7 107.4(4) . 2_667
O52 K1 W7 78.91(17) 2_667 2_667
O6S K1 W7 170.8(3) . 2_667
O47 K1 W7 63.15(17) 2_667 2_667
O46 K1 W7 28.28(15) 2_667 2_667
O41 K1 W7 27.15(15) 2_667 2_667
W14 K1 W7 80.56(6) 2_667 2_667
W13 K1 W7 56.91(4) 2_667 2_667
W8 K1 W7 48.80(4) 2_667 2_667
O13S K1 K1 148.8(4) . 2_667
O52 K1 K1 81.4(2) 2_667 2_667
O6S K1 K1 132.8(3) . 2_667
O47 K1 K1 110.5(2) 2_667 2_667
O46 K1 K1 45.36(16) 2_667 2_667
O41 K1 K1 81.28(18) 2_667 2_667
W14 K1 K1 107.72(10) 2_667 2_667
W13 K1 K1 53.93(7) 2_667 2_667
W8 K1 K1 104.55(10) 2_667 2_667
W7 K1 K1 55.94(7) 2_667 2_667
O18S K2 O3S 149.5(6) . .
O18S K2 O14 89.1(6) . 2_577
O3S K2 O14 117.7(3) . 2_577
O18S K2 O18 90.7(6) . 2_577
O3S K2 O18 67.3(3) . 2_577
O14 K2 O18 110.5(2) 2_577 2_577
O18S K2 O14S 69.3(8) . .
O3S K2 O14S 122.5(5) . .
O14 K2 O14S 87.7(5) 2_577 .
O18 K2 O14S 153.1(5) 2_577 .
O18S K2 O50 88.2(6) . 2_577
O3S K2 O50 95.2(3) . 2_577
O14 K2 O50 55.3(2) 2_577 2_577
O18 K2 O50 55.2(2) 2_577 2_577
O14S K2 O50 137.6(5) . 2_577
O18S K2 W15 95.9(6) . 2_577
O3S K2 W15 74.1(2) . 2_577
O14 K2 W15 84.32(17) 2_577 2_577
O18 K2 W15 26.78(15) 2_577 2_577
O14S K2 W15 163.3(4) . 2_577
O50 K2 W15 29.81(15) 2_577 2_577
O18S K2 W11 95.6(6) . 2_577
O3S K2 W11 103.2(2) . 2_577
O14 K2 W11 25.21(15) 2_577 2_577
O18 K2 W11 86.09(16) 2_577 2_577
O14S K2 W11 112.8(4) . 2_577
O50 K2 W11 31.80(14) 2_577 2_577
W15 K2 W11 59.48(5) 2_577 2_577
O18S K2 K4 43.4(6) . .
O3S K2 K4 133.4(2) . .
O14 K2 K4 64.58(18) 2_577 .
O18 K2 K4 69.1(2) 2_577 .
O14S K2 K4 103.9(4) . .
O50 K2 K4 44.83(17) 2_577 .
W15 K2 K4 59.44(9) 2_577 .
W11 K2 K4 57.86(7) 2_577 .
O23S K3 O48 147.9(7) . 2_677
O23S K3 O49 99.1(7) . 2_677
O48 K3 O49 65.9(2) 2_677 2_677
O23S K3 O43 139.8(7) . 2_677
O48 K3 O43 54.8(2) 2_677 2_677
O49 K3 O43 54.4(2) 2_677 2_677
O23S K3 O53 92.9(7) . 2_677
O48 K3 O53 55.1(2) 2_677 2_677
O49 K3 O53 53.9(2) 2_677 2_677
O43 K3 O53 92.5(2) 2_677 2_677
O23S K3 O7S 92.8(7) . .
O48 K3 O7S 113.7(3) 2_677 .
O49 K3 O7S 87.9(3) 2_677 .
O43 K3 O7S 60.3(3) 2_677 .
O53 K3 O7S 141.8(3) 2_677 .
O23S K3 W14 120.4(7) . 2_677
O48 K3 W14 28.23(17) 2_677 2_677
O49 K3 W14 66.24(16) 2_677 2_677
O43 K3 W14 79.34(17) 2_677 2_677
O53 K3 W14 30.43(16) 2_677 2_677
O7S K3 W14 139.7(2) . 2_677
O23S K3 W15 86.4(7) . 2_677
O48 K3 W15 66.94(18) 2_677 2_677
O49 K3 W15 28.22(15) 2_677 2_677
O43 K3 W15 79.32(18) 2_677 2_677
O53 K3 W15 29.27(15) 2_677 2_677
O7S K3 W15 113.7(2) . 2_677
W14 K3 W15 52.82(5) 2_677 2_677
O23S K3 W9 164.9(7) . 2_677
O48 K3 W9 30.05(17) 2_677 2_677
O49 K3 W9 66.16(16) 2_677 2_677
O43 K3 W9 28.38(16) 2_677 2_677
O53 K3 W9 80.90(17) 2_677 2_677
O7S K3 W9 83.9(2) . 2_677
W14 K3 W9 57.93(5) 2_677 2_677
W15 K3 W9 81.48(7) 2_677 2_677
O23S K3 W10 114.8(6) . 2_677
O48 K3 W10 66.29(17) 2_677 2_677
O49 K3 W10 29.32(15) 2_677 2_677
O43 K3 W10 28.47(16) 2_677 2_677
O53 K3 W10 79.56(16) 2_677 2_677
O7S K3 W10 63.8(2) . 2_677
W14 K3 W10 80.70(7) 2_677 2_677
W15 K3 W10 57.29(5) 2_677 2_677
W9 K3 W10 50.70(4) 2_677 2_677
O23S K3 K3 135.9(7) . 2_677
O48 K3 K3 46.03(18) 2_677 2_677
O49 K3 K3 111.9(2) 2_677 2_677
O43 K3 K3 84.24(19) 2_677 2_677
O53 K3 K3 81.77(19) 2_677 2_677
O7S K3 K3 118.0(3) . 2_677
W14 K3 K3 53.50(8) 2_677 2_677
W15 K3 K3 106.20(12) 2_677 2_677
W9 K3 K3 57.10(8) 2_677 2_677
W10 K3 K3 107.20(12) 2_677 2_677
O2S K4 O45 90.8(3) . 2_577
O2S K4 O18S 143.3(6) . .
O45 K4 O18S 110.4(6) 2_577 .
O2S K4 O50 132.3(3) . 2_577
O45 K4 O50 54.1(2) 2_577 2_577
O18S K4 O50 83.6(6) . 2_577
O2S K4 O51 69.2(3) . 2_577
O45 K4 O51 53.7(2) 2_577 2_577
O18S K4 O51 147.4(6) . 2_577
O50 K4 O51 64.0(2) 2_577 2_577
O2S K4 O19S 114.7(9) . .
O45 K4 O19S 148.8(9) 2_577 .
O18S K4 O19S 59.4(10) . .
O50 K4 O19S 94.7(9) 2_577 .
O51 K4 O19S 117.1(9) 2_577 .
O2S K4 O9 81.6(3) . 1_565
O45 K4 O9 144.4(3) 2_577 1_565
O18S K4 O9 63.6(6) . 1_565
O50 K4 O9 146.0(3) 2_577 1_565
O51 K4 O9 147.1(3) 2_577 1_565
O19S K4 O9 61.7(9) . 1_565
O2S K4 O54 103.8(3) . 2_577
O45 K4 O54 89.5(3) 2_577 2_577
O18S K4 O54 105.9(6) . 2_577
O50 K4 O54 52.1(2) 2_577 2_577
O51 K4 O54 51.9(2) 2_577 2_577
O19S K4 O54 68.1(9) . 2_577
O9 K4 O54 126.1(3) 1_565 2_577
O2S K4 O15 79.5(3) . 1_565
O45 K4 O15 57.9(2) 2_577 1_565
O18S K4 O15 86.9(6) . 1_565
O50 K4 O15 101.4(2) 2_577 1_565
O51 K4 O15 102.1(2) 2_577 1_565
O19S K4 O15 140.7(9) . 1_565
O9 K4 O15 86.5(3) 1_565 1_565
O54 K4 O15 147.4(3) 2_577 1_565
O2S K4 W12 68.9(2) . 2_577
O45 K4 W12 28.35(17) 2_577 2_577
O18S K4 W12 138.4(6) . 2_577
O50 K4 W12 66.15(17) 2_577 2_577
O51 K4 W12 29.80(15) 2_577 2_577
O19S K4 W12 146.0(9) . 2_577
O9 K4 W12 146.3(2) 1_565 2_577
O54 K4 W12 78.19(18) 2_577 2_577
O15 K4 W12 72.74(17) 1_565 2_577
O2S K4 W11 118.2(2) . 2_577
O45 K4 W11 27.84(17) 2_577 2_577
O18S K4 W11 88.5(5) . 2_577
O50 K4 W11 30.64(15) 2_577 2_577
O51 K4 W11 65.65(17) 2_577 2_577
O19S K4 W11 122.4(8) . 2_577
O9 K4 W11 145.6(3) 1_565 2_577
O54 K4 W11 78.83(18) 2_577 2_577
O15 K4 W11 71.47(17) 1_565 2_577
W12 K4 W11 50.97(6) 2_577 2_577
O2S K4 W15 128.9(3) . 2_577
O45 K4 W15 77.11(19) 2_577 2_577
O18S K4 W15 86.0(6) . 2_577
O50 K4 W15 26.73(16) 2_577 2_577
O51 K4 W15 63.72(18) 2_577 2_577
O19S K4 W15 73.0(8) . 2_577
O9 K4 W15 133.6(2) 1_565 2_577
O54 K4 W15 28.72(16) 2_577 2_577
O15 K4 W15 128.13(19) 1_565 2_577
W12 K4 W15 79.45(9) 2_577 2_577
W11 K4 W15 57.04(7) 2_577 2_577
Ti1 O1 Rh1 173.3(5) . 2_566
Ti3 O3 Rh1 94.4(4) . .
W6 O9 K4 121.9(4) . 1_545
W11 O14 K2 109.4(4) . 2_577
W12 O15 K4 112.9(4) . 1_545
W15 O18 K2 102.6(3) . 2_577
Ti1 O19 Ti2 116.5(4) . .
Ti3 O20 Ti2 119.5(4) . .
Ti3 O20 Rh1 93.5(3) . .
Ti2 O20 Rh1 146.9(4) . .
Ti1 O21 Ti3 114.1(4) . .
W1 O22 Ti1 150.6(4) . .
W2 O23 Ti2 151.4(4) . .
W3 O24 Ti2 154.3(5) . .
W4 O25 Ti3 152.0(5) . .
W5 O26 Ti3 150.3(5) . .
W6 O27 Ti1 150.9(5) . .
W1 O28 W6 143.6(4) . .
W1 O29 W2 121.1(4) . .
W3 O30 W2 141.9(4) . .
W3 O31 W4 122.0(4) . .
W5 O32 W4 142.1(4) . .
W5 O33 W6 121.4(4) . .
W7 O34 W1 162.4(5) . .
W8 O35 W2 161.9(5) . .
W9 O36 W3 161.8(5) . .
W10 O37 W4 162.7(5) . .
W11 O38 W5 162.5(5) . .
W12 O39 W6 161.0(5) . .
W12 O40 W7 155.2(4) . .
W8 O41 W7 120.5(4) . .
W8 O41 K1 103.7(3) . 2_667
W7 O41 K1 105.6(3) . 2_667
W8 O42 W9 157.3(5) . .
W9 O43 W10 120.5(4) . .
W9 O43 K3 105.1(3) . 2_677
W10 O43 K3 105.1(3) . 2_677
W10 O44 W11 155.4(4) . .
W11 O45 W12 122.2(4) . .
W11 O45 K4 107.0(3) . 2_577
W12 O45 K4 106.2(3) . 2_577
W13 O46 W7 149.0(4) . .
W13 O46 K1 100.3(3) . 2_667
W7 O46 K1 107.4(3) . 2_667
W14 O47 W8 149.6(4) . .
W14 O47 K1 100.2(3) . 2_667
W8 O47 K1 109.3(3) . 2_667
W14 O48 W9 147.5(4) . .
W14 O48 K3 105.4(3) . 2_677
W9 O48 K3 104.8(3) . 2_677
W15 O49 W10 148.1(4) . .
W15 O49 K3 105.3(3) . 2_677
W10 O49 K3 105.0(3) . 2_677
W15 O50 W11 149.0(5) . .
W15 O50 K4 107.8(3) . 2_577
W11 O50 K4 101.1(3) . 2_577
W15 O50 K2 96.1(3) . 2_577
W11 O50 K2 95.7(3) . 2_577
K4 O50 K2 88.7(2) 2_577 2_577
W13 O51 W12 149.6(5) . .
W13 O51 K4 107.5(3) . 2_577
W12 O51 K4 101.7(3) . 2_577
W13 O52 W14 122.5(4) . .
W13 O52 K1 105.3(3) . 2_667
W14 O52 K1 100.4(3) . 2_667
W15 O53 W14 122.3(4) . .
W15 O53 K3 102.6(3) . 2_677
W14 O53 K3 100.3(3) . 2_677
W15 O54 W13 122.8(4) . .
W15 O54 K4 101.2(3) . 2_577
W13 O54 K4 101.4(3) . 2_577
P1 O55 Ti3 124.8(4) . .
P1 O55 Ti1 124.5(4) . .
Ti3 O55 Ti1 93.2(3) . .
P1 O55 Ti2 124.2(4) . .
Ti3 O55 Ti2 87.5(3) . .
Ti1 O55 Ti2 92.2(3) . .
P1 O56 W1 126.7(4) . .
P1 O56 W2 126.3(4) . .
W1 O56 W2 91.8(3) . .
P1 O57 W4 127.3(5) . .
P1 O57 W3 126.8(4) . .
W4 O57 W3 91.3(3) . .
P1 O58 W6 126.3(4) . .
P1 O58 W5 125.8(4) . .
W6 O58 W5 91.9(3) . .
P2 O59 W8 129.5(4) . .
P2 O59 W7 129.5(4) . .
W8 O59 W7 89.7(2) . .
P2 O60 W10 128.4(4) . .
P2 O60 W9 129.4(4) . .
W10 O60 W9 90.6(3) . .
P2 O61 W12 128.2(4) . .
P2 O61 W11 129.6(4) . .
W12 O61 W11 90.7(3) . .
P2 O62 W14 124.1(4) . .
P2 O62 W15 124.2(4) . .
W14 O62 W15 92.3(3) . .
P2 O62 W13 123.8(4) . .
W14 O62 W13 91.7(3) . .
W15 O62 W13 91.3(3) . .
K2 O18S K4 99.3(9) . .
O56 P1 O57 110.2(4) . .
O56 P1 O58 110.6(4) . .
O57 P1 O58 109.9(4) . .
O56 P1 O55 108.5(4) . .
O57 P1 O55 109.2(4) . .
O58 P1 O55 108.3(4) . .
O59 P2 O61 112.0(4) . .
O59 P2 O60 111.7(4) . .
O61 P2 O60 111.9(4) . .
O59 P2 O62 107.0(4) . .
O61 P2 O62 107.1(4) . .
O60 P2 O62 106.6(4) . .
O1 Rh1 O20 83.0(3) 2_566 .
O1 Rh1 C5 110.8(5) 2_566 .
O20 Rh1 C5 112.2(5) . .
O1 Rh1 C2 115.1(6) 2_566 .
O20 Rh1 C2 161.8(6) . .
C5 Rh1 C2 64.3(6) . .
O1 Rh1 C1 95.5(4) 2_566 .
O20 Rh1 C1 147.6(4) . .
C5 Rh1 C1 38.3(4) . .
C2 Rh1 C1 38.2(4) . .
O1 Rh1 C3X 148.4(9) 2_566 .
O20 Rh1 C3X 127.2(8) . .
C5 Rh1 C3X 69.3(9) . .
C2 Rh1 C3X 34.6(9) . .
C1 Rh1 C3X 64.4(8) . .
O1 Rh1 C3Y 161.3(7) 2_566 .
O20 Rh1 C3Y 114.7(8) . .
C5 Rh1 C3Y 58.5(9) . .
C2 Rh1 C3Y 47.5(9) . .
C1 Rh1 C3Y 66.6(7) . .
C3X Rh1 C3Y 18.6(8) . .
O1 Rh1 C4X 155.4(9) 2_566 .
O20 Rh1 C4X 102.6(7) . .
C5 Rh1 C4X 44.8(9) . .
C2 Rh1 C4X 61.7(9) . .
C1 Rh1 C4X 66.8(7) . .
C3X Rh1 C4X 39.3(10) . .
C3Y Rh1 C4X 21.1(8) . .
O1 Rh1 C4Y 138.9(10) 2_566 .
O20 Rh1 C4Y 98.8(9) . .
C5 Rh1 C4Y 30.8(10) . .
C2 Rh1 C4Y 68.9(10) . .
C1 Rh1 C4Y 61.6(9) . .
C3X Rh1 C4Y 54.3(12) . .
C3Y Rh1 C4Y 37.3(11) . .
C4X Rh1 C4Y 17.2(9) . .
O1 Rh1 O3 83.3(3) 2_566 .
O20 Rh1 O3 76.3(3) . .
C5 Rh1 O3 163.9(5) . .
C2 Rh1 O3 103.1(5) . .
C1 Rh1 O3 135.8(4) . .
C3X Rh1 O3 94.6(8) . .
C3Y Rh1 O3 105.8(8) . .
C4X Rh1 O3 121.3(9) . .
C4Y Rh1 O3 137.3(10) . .
O1 Ti1 O27 100.1(4) . .
O1 Ti1 O22 99.4(4) . .
O27 Ti1 O22 83.9(3) . .
O1 Ti1 O21 100.1(4) . .
O27 Ti1 O21 89.7(3) . .
O22 Ti1 O21 160.3(3) . .
O1 Ti1 O19 98.3(4) . .
O27 Ti1 O19 161.3(3) . .
O22 Ti1 O19 90.0(3) . .
O21 Ti1 O19 90.2(3) . .
O1 Ti1 O55 173.5(3) . .
O27 Ti1 O55 85.1(3) . .
O22 Ti1 O55 84.9(3) . .
O21 Ti1 O55 76.0(3) . .
O19 Ti1 O55 76.8(3) . .
O2 Ti2 O20 104.3(4) . .
O2 Ti2 O24 101.4(4) . .
O20 Ti2 O24 90.3(3) . .
O2 Ti2 O19 100.0(4) . .
O20 Ti2 O19 93.0(3) . .
O24 Ti2 O19 156.7(3) . .
O2 Ti2 O23 99.2(4) . .
O20 Ti2 O23 155.9(3) . .
O24 Ti2 O23 80.1(3) . .
O19 Ti2 O23 87.8(3) . .
O2 Ti2 O55 174.2(4) . .
O20 Ti2 O55 74.6(3) . .
O24 Ti2 O55 84.3(3) . .
O19 Ti2 O55 74.4(3) . .
O23 Ti2 O55 82.5(3) . .
O3 Ti3 O20 94.9(4) . .
O3 Ti3 O25 99.1(4) . .
O20 Ti3 O25 91.6(3) . .
O3 Ti3 O21 98.4(4) . .
O20 Ti3 O21 94.8(3) . .
O25 Ti3 O21 160.8(3) . .
O3 Ti3 O26 102.6(4) . .
O20 Ti3 O26 161.8(3) . .
O25 Ti3 O26 80.9(3) . .
O21 Ti3 O26 87.6(3) . .
O3 Ti3 O55 170.9(3) . .
O20 Ti3 O55 78.3(3) . .
O25 Ti3 O55 87.3(3) . .
O21 Ti3 O55 76.4(3) . .
O26 Ti3 O55 84.8(3) . .
O4 W1 O22 100.2(4) . .
O4 W1 O28 102.6(4) . .
O22 W1 O28 91.5(3) . .
O4 W1 O29 98.3(4) . .
O22 W1 O29 94.2(3) . .
O28 W1 O29 157.0(3) . .
O4 W1 O34 94.3(4) . .
O22 W1 O34 165.5(3) . .
O28 W1 O34 83.9(3) . .
O29 W1 O34 85.1(3) . .
O4 W1 O56 171.4(4) . .
O22 W1 O56 83.3(3) . .
O28 W1 O56 85.0(3) . .
O29 W1 O56 73.5(3) . .
O34 W1 O56 82.6(3) . .
O5 W2 O23 101.7(4) . .
O5 W2 O30 102.4(4) . .
O23 W2 O30 92.5(3) . .
O5 W2 O29 98.5(4) . .
O23 W2 O29 95.8(3) . .
O30 W2 O29 155.4(3) . .
O5 W2 O35 93.0(4) . .
O23 W2 O35 165.2(3) . .
O30 W2 O35 83.0(3) . .
O29 W2 O35 83.2(3) . .
O5 W2 O56 170.3(4) . .
O23 W2 O56 84.5(3) . .
O30 W2 O56 84.6(3) . .
O29 W2 O56 73.3(3) . .
O35 W2 O56 81.1(3) . .
O6 W3 O24 100.5(4) . .
O6 W3 O30 102.2(4) . .
O24 W3 O30 91.1(3) . .
O6 W3 O31 99.8(4) . .
O24 W3 O31 96.3(3) . .
O30 W3 O31 155.1(3) . .
O6 W3 O36 93.9(4) . .
O24 W3 O36 165.4(3) . .
O30 W3 O36 83.0(3) . .
O31 W3 O36 83.9(3) . .
O6 W3 O57 172.1(3) . .
O24 W3 O57 83.7(3) . .
O30 W3 O57 84.2(3) . .
O31 W3 O57 73.0(3) . .
O36 W3 O57 82.3(3) . .
O7 W4 O25 100.4(4) . .
O7 W4 O32 101.7(4) . .
O25 W4 O32 91.0(4) . .
O7 W4 O31 99.3(4) . .
O25 W4 O31 95.5(4) . .
O32 W4 O31 156.4(3) . .
O7 W4 O37 93.2(3) . .
O25 W4 O37 166.0(3) . .
O32 W4 O37 83.3(3) . .
O31 W4 O37 85.1(3) . .
O7 W4 O57 172.0(4) . .
O25 W4 O57 83.6(3) . .
O32 W4 O57 84.9(3) . .
O31 W4 O57 73.3(3) . .
O37 W4 O57 83.2(3) . .
O8 W5 O26 100.6(4) . .
O8 W5 O32 101.7(4) . .
O26 W5 O32 91.9(4) . .
O8 W5 O33 99.3(4) . .
O26 W5 O33 95.9(3) . .
O32 W5 O33 155.8(3) . .
O8 W5 O38 93.9(4) . .
O26 W5 O38 165.3(3) . .
O32 W5 O38 82.9(3) . .
O33 W5 O38 83.8(3) . .
O8 W5 O58 171.5(4) . .
O26 W5 O58 84.4(3) . .
O32 W5 O58 84.9(3) . .
O33 W5 O58 73.2(3) . .
O38 W5 O58 81.4(3) . .
O9 W6 O27 101.2(4) . .
O9 W6 O28 102.4(4) . .
O27 W6 O28 90.4(3) . .
O9 W6 O33 98.8(4) . .
O27 W6 O33 94.7(3) . .
O28 W6 O33 156.8(3) . .
O9 W6 O39 93.8(4) . .
O27 W6 O39 164.8(3) . .
O28 W6 O39 84.3(3) . .
O33 W6 O39 85.0(3) . .
O9 W6 O58 170.9(4) . .
O27 W6 O58 84.1(3) . .
O28 W6 O58 84.9(3) . .
O33 W6 O58 73.2(3) . .
O39 W6 O58 81.2(3) . .
O10 W7 O34 101.8(4) . .
O10 W7 O40 101.1(4) . .
O34 W7 O40 91.2(3) . .
O10 W7 O41 100.6(4) . .
O34 W7 O41 93.1(4) . .
O40 W7 O41 156.4(3) . .
O10 W7 O46 94.4(3) . .
O34 W7 O46 163.6(3) . .
O40 W7 O46 82.9(3) . .
O41 W7 O46 86.5(3) . .
O10 W7 O59 173.2(3) . .
O34 W7 O59 82.7(3) . .
O40 W7 O59 83.8(3) . .
O41 W7 O59 73.8(3) . .
O46 W7 O59 81.5(3) . .
O10 W7 K1 83.4(3) . 2_667
O34 W7 K1 139.9(3) . 2_667
O40 W7 K1 127.2(2) . 2_667
O41 W7 K1 47.2(2) . 2_667
O46 W7 K1 44.4(2) . 2_667
O59 W7 K1 89.86(18) . 2_667
O11 W8 O35 100.3(4) . .
O11 W8 O42 101.5(4) . .
O35 W8 O42 92.0(3) . .
O11 W8 O41 99.1(4) . .
O35 W8 O41 94.2(4) . .
O42 W8 O41 157.0(3) . .
O11 W8 O47 96.8(4) . .
O35 W8 O47 162.8(3) . .
O42 W8 O47 83.3(3) . .
O41 W8 O47 84.3(3) . .
O11 W8 O59 172.7(4) . .
O35 W8 O59 83.9(3) . .
O42 W8 O59 84.2(3) . .
O41 W8 O59 74.5(3) . .
O47 W8 O59 79.2(3) . .
O11 W8 K1 81.6(3) . 2_667
O35 W8 K1 142.0(3) . 2_667
O42 W8 K1 125.1(2) . 2_667
O41 W8 K1 48.6(2) . 2_667
O47 W8 K1 42.5(2) . 2_667
O59 W8 K1 91.45(19) . 2_667
O12 W9 O36 100.8(4) . .
O12 W9 O42 101.2(4) . .
O36 W9 O42 92.1(3) . .
O12 W9 O43 100.9(4) . .
O36 W9 O43 93.2(3) . .
O42 W9 O43 155.9(3) . .
O12 W9 O48 94.8(4) . .
O36 W9 O48 164.4(3) . .
O42 W9 O48 83.5(3) . .
O43 W9 O48 85.1(3) . .
O12 W9 O60 173.3(3) . .
O36 W9 O60 83.8(3) . .
O42 W9 O60 83.5(3) . .
O43 W9 O60 73.7(3) . .
O48 W9 O60 80.8(3) . .
O12 W9 K3 81.8(3) . 2_677
O36 W9 K3 138.5(3) . 2_677
O42 W9 K3 128.4(2) . 2_677
O43 W9 K3 46.5(2) . 2_677
O48 W9 K3 45.2(2) . 2_677
O60 W9 K3 91.53(18) . 2_677
O13 W10 O37 99.7(4) . .
O13 W10 O44 101.7(4) . .
O37 W10 O44 91.1(3) . .
O13 W10 O43 98.5(4) . .
O37 W10 O43 93.1(3) . .
O44 W10 O43 158.4(3) . .
O13 W10 O49 95.3(3) . .
O37 W10 O49 165.0(3) . .
O44 W10 O49 84.8(3) . .
O43 W10 O49 85.8(3) . .
O13 W10 O60 171.9(3) . .
O37 W10 O60 84.1(3) . .
O44 W10 O60 85.4(3) . .
O43 W10 O60 74.0(3) . .
O49 W10 O60 81.3(3) . .
O13 W10 K3 80.7(3) . 2_677
O37 W10 K3 138.3(3) . 2_677
O44 W10 K3 130.0(2) . 2_677
O43 W10 K3 46.4(2) . 2_677
O49 W10 K3 45.7(2) . 2_677
O60 W10 K3 91.70(19) . 2_677
O14 W11 O38 101.1(4) . .
O14 W11 O44 101.7(4) . .
O38 W11 O44 91.7(3) . .
O14 W11 O45 100.1(4) . .
O38 W11 O45 94.0(3) . .
O44 W11 O45 155.9(3) . .
O14 W11 O50 94.3(3) . .
O38 W11 O50 164.4(3) . .
O44 W11 O50 82.9(3) . .
O45 W11 O50 85.4(3) . .
O14 W11 O61 171.7(3) . .
O38 W11 O61 84.1(3) . .
O44 W11 O61 84.4(3) . .
O45 W11 O61 72.9(3) . .
O50 W11 O61 80.8(3) . .
O14 W11 K2 45.3(3) . 2_577
O38 W11 K2 140.9(3) . 2_577
O44 W11 K2 79.7(2) . 2_577
O45 W11 K2 109.3(2) . 2_577
O50 W11 K2 52.5(2) . 2_577
O61 W11 K2 131.97(19) . 2_577
O14 W11 K4 78.9(3) . 2_577
O38 W11 K4 137.1(3) . 2_577
O44 W11 K4 130.7(2) . 2_577
O45 W11 K4 45.1(2) . 2_577
O50 W11 K4 48.3(2) . 2_577
O61 W11 K4 92.8(2) . 2_577
K2 W11 K4 66.02(9) 2_577 2_577
O15 W12 O39 101.1(4) . .
O15 W12 O40 101.5(4) . .
O39 W12 O40 92.2(3) . .
O15 W12 O45 99.6(4) . .
O39 W12 O45 91.1(3) . .
O40 W12 O45 157.6(3) . .
O15 W12 O51 96.1(4) . .
O39 W12 O51 162.8(3) . .
O40 W12 O51 84.6(3) . .
O45 W12 O51 85.7(3) . .
O15 W12 O61 172.0(3) . .
O39 W12 O61 82.1(3) . .
O40 W12 O61 85.6(3) . .
O45 W12 O61 72.9(3) . .
O51 W12 O61 80.8(3) . .
O15 W12 K4 79.4(3) . 2_577
O39 W12 K4 134.9(3) . 2_577
O40 W12 K4 132.4(2) . 2_577
O45 W12 K4 45.5(2) . 2_577
O51 W12 K4 48.5(2) . 2_577
O61 W12 K4 93.21(19) . 2_577
O16 W13 O46 100.8(4) . .
O16 W13 O51 101.6(4) . .
O46 W13 O51 88.0(3) . .
O16 W13 O52 101.8(4) . .
O46 W13 O52 89.2(3) . .
O51 W13 O52 156.6(3) . .
O16 W13 O54 100.6(4) . .
O46 W13 O54 158.6(3) . .
O51 W13 O54 88.0(3) . .
O52 W13 O54 86.1(3) . .
O16 W13 O62 171.5(3) . .
O46 W13 O62 85.8(3) . .
O51 W13 O62 83.8(3) . .
O52 W13 O62 72.8(3) . .
O54 W13 O62 72.8(3) . .
O16 W13 K1 86.0(3) . 2_667
O46 W13 K1 50.6(2) . 2_667
O51 W13 K1 138.5(2) . 2_667
O52 W13 K1 45.4(2) . 2_667
O54 W13 K1 131.0(3) . 2_667
O62 W13 K1 94.25(19) . 2_667
O16 W13 K4 84.7(3) . 2_577
O46 W13 K4 133.0(3) . 2_577
O51 W13 K4 45.6(2) . 2_577
O52 W13 K4 135.8(2) . 2_577
O54 W13 K4 49.9(3) . 2_577
O62 W13 K4 94.6(2) . 2_577
K1 W13 K4 170.68(8) 2_667 2_577
O17 W14 O47 102.2(4) . .
O17 W14 O48 102.6(4) . .
O47 W14 O48 89.4(4) . .
O17 W14 O52 98.3(4) . .
O47 W14 O52 88.5(3) . .
O48 W14 O52 158.9(3) . .
O17 W14 O53 100.9(4) . .
O47 W14 O53 156.7(3) . .
O48 W14 O53 88.7(3) . .
O52 W14 O53 85.0(3) . .
O17 W14 O62 169.3(4) . .
O47 W14 O62 84.0(3) . .
O48 W14 O62 85.9(3) . .
O52 W14 O62 73.0(3) . .
O53 W14 O62 72.7(3) . .
O17 W14 K1 80.7(3) . 2_667
O47 W14 K1 49.9(3) . 2_667
O48 W14 K1 138.1(3) . 2_667
O52 W14 K1 48.1(2) . 2_667
O53 W14 K1 132.2(2) . 2_667
O62 W14 K1 97.30(19) . 2_667
O17 W14 K3 86.6(3) . 2_677
O47 W14 K3 135.5(3) . 2_677
O48 W14 K3 46.3(2) . 2_677
O52 W14 K3 133.9(2) . 2_677
O53 W14 K3 49.3(2) . 2_677
O62 W14 K3 95.04(19) . 2_677
K1 W14 K3 167.17(7) 2_667 2_677
O18 W15 O50 101.5(4) . .
O18 W15 O49 102.4(4) . .
O50 W15 O49 89.1(3) . .
O18 W15 O53 100.2(4) . .
O50 W15 O53 158.3(3) . .
O49 W15 O53 87.6(3) . .
O18 W15 O54 100.2(4) . .
O50 W15 O54 88.8(3) . .
O49 W15 O54 157.2(3) . .
O53 W15 O54 85.9(3) . .
O18 W15 O62 170.4(3) . .
O50 W15 O62 85.6(3) . .
O49 W15 O62 84.0(3) . .
O53 W15 O62 72.7(3) . .
O54 W15 O62 73.2(3) . .
O18 W15 K2 50.7(3) . 2_577
O50 W15 K2 54.1(2) . 2_577
O49 W15 K2 84.3(2) . 2_577
O53 W15 K2 146.6(2) . 2_577
O54 W15 K2 112.4(3) . 2_577
O62 W15 K2 138.00(19) . 2_577
O18 W15 K3 85.8(3) . 2_677
O50 W15 K3 135.2(3) . 2_677
O49 W15 K3 46.5(2) . 2_677
O53 W15 K3 48.1(2) . 2_677
O54 W15 K3 133.8(3) . 2_677
O62 W15 K3 93.8(2) . 2_677
K2 W15 K3 106.63(8) 2_577 2_677
O18 W15 K4 85.5(3) . 2_577
O50 W15 K4 45.5(3) . 2_577
O49 W15 K4 134.3(3) . 2_577
O53 W15 K4 135.8(2) . 2_577
O54 W15 K4 50.1(3) . 2_577
O62 W15 K4 95.1(2) . 2_577
K2 W15 K4 66.11(9) 2_577 2_577
K3 W15 K4 171.09(9) 2_677 2_577

loop_
_geom_bond_atom_site_label_1
_geom_bond_atom_site_label_2
_geom_bond_distance
_geom_bond_site_symmetry_2
C1 C5 1.388(14) .
C1 C2 1.388(14) .
C1 C6Y 1.51(4) .
C1 C6X 1.52(2) .
C1 Rh1 2.124(12) .
C2 C3X 1.26(3) .
C2 C7Y 1.43(5) .
C2 C7X 1.56(3) .
C2 C3Y 1.71(3) .
C2 Rh1 2.118(15) .
C5 C4Y 1.14(4) .
C5 C10X 1.46(4) .
C5 C4X 1.62(3) .
C5 C10Y 1.69(4) .
C5 Rh1 2.103(15) .
C3X C8X 1.41(4) .
C3X C4X 1.44(4) .
C3X Rh1 2.13(3) .
C4X C9X 1.44(4) .
C4X Rh1 2.14(2) .
C6X H1X 0.9800 .
C6X H3X 0.9800 .
C6X H2X 0.9800 .
C7X H4X 0.9800 .
C7X H5X 0.9800 .
C7X H6X 0.9800 .
C8X H9X 0.9800 .
C8X H8X 0.9800 .
C8X H7X 0.9800 .
C9X H10X 0.9800 .
C9X H11X 0.9800 .
C9X H12X 0.9800 .
C10X H13X 0.9800 .
C10X H15X 0.9800 .
C10X H14X 0.9800 .
C3Y C4Y 1.37(4) .
C3Y C8Y 1.50(5) .
C3Y Rh1 2.14(2) .
C4Y C9Y 1.48(5) .
C4Y Rh1 2.17(3) .
C6Y H1Y 0.9800 .
C6Y H2Y 0.9800 .
C6Y H3Y 0.9800 .
C7Y H4Y 0.9800 .
C7Y H5Y 0.9800 .
C7Y H6Y 0.9800 .
C8Y H9Y 0.9800 .
C8Y H8Y 0.9800 .
C8Y H7Y 0.9800 .
C9Y H12Y 0.9800 .
C9Y H11Y 0.9800 .
C9Y H10Y 0.9800 .
C10Y H13Y 0.9800 .
C10Y H14Y 0.9800 .
C10Y H15Y 0.9800 .
K1 O13S 2.702(17) .
K1 O52 2.791(8) 2_667
K1 O6S 2.827(12) .
K1 O47 2.868(8) 2_667
K1 O46 2.970(8) 2_667
K1 O41 3.091(8) 2_667
K1 W14 3.688(3) 2_667
K1 W13 3.782(3) 2_667
K1 W8 4.004(3) 2_667
K1 W7 4.055(3) 2_667
K1 K1 4.246(6) 2_667
K2 O18S 2.57(3) .
K2 O3S 2.869(10) .
K2 O14 2.875(8) 2_577
K2 O18 2.958(9) 2_577
K2 O14S 2.96(2) .
K2 O50 3.040(8) 2_577
K2 W15 3.733(3) 2_577
K2 W11 3.812(3) 2_577
K2 K4 4.195(6) .
K3 O23S 2.72(3) .
K3 O48 2.860(9) 2_677
K3 O49 2.891(9) 2_677
K3 O43 2.929(8) 2_677
K3 O53 2.935(9) 2_677
K3 O7S 3.008(12) .
K3 W14 3.811(4) 2_677
K3 W15 3.846(4) 2_677
K3 W9 3.900(4) 2_677
K3 W10 3.903(3) 2_677
K3 K3 4.362(7) 2_677
K4 O2S 2.740(10) .
K4 O45 2.882(9) 2_577
K4 O18S 2.92(3) .
K4 O50 2.958(9) 2_577
K4 O51 2.970(9) 2_577
K4 O19S 3.02(4) .
K4 O9 3.027(10) 1_565
K4 O54 3.091(10) 2_577
K4 O15 3.210(10) 1_565
K4 W12 3.882(4) 2_577
K4 W11 3.888(5) 2_577
K4 W15 3.951(5) 2_577
O1 Ti1 1.672(8) .
O1 Rh1 2.065(8) 2_566
O2 Ti2 1.676(9) .
O3 Ti3 1.732(8) .
O3 Rh1 2.197(9) .
O4 W1 1.712(8) .
O5 W2 1.715(8) .
O6 W3 1.723(8) .
O7 W4 1.732(8) .
O8 W5 1.735(8) .
O9 W6 1.720(9) .
O9 K4 3.027(10) 1_545
O10 W7 1.721(8) .
O11 W8 1.722(9) .
O12 W9 1.721(8) .
O13 W10 1.735(8) .
O14 W11 1.722(7) .
O14 K2 2.876(8) 2_577
O15 W12 1.734(8) .
O15 K4 3.210(10) 1_545
O16 W13 1.711(8) .
O17 W14 1.719(8) .
O18 W15 1.723(8) .
O18 K2 2.958(9) 2_577
O19 Ti1 2.006(8) .
O19 Ti2 2.023(8) .
O20 Ti3 1.873(8) .
O20 Ti2 1.906(8) .
O20 Rh1 2.102(8) .
O21 Ti1 1.995(8) .
O21 Ti3 2.015(8) .
O22 W1 1.798(8) .
O22 Ti1 1.977(8) .
O23 W2 1.801(8) .
O23 Ti2 2.034(8) .
O24 W3 1.795(8) .
O24 Ti2 1.997(8) .
O25 W4 1.790(7) .
O25 Ti3 1.988(8) .
O26 W5 1.803(8) .
O26 Ti3 2.019(8) .
O27 W6 1.809(8) .
O27 Ti1 1.975(8) .
O28 W1 1.904(8) .
O28 W6 1.917(8) .
O29 W1 1.924(8) .
O29 W2 1.935(8) .
O30 W3 1.899(8) .
O30 W2 1.906(8) .
O31 W3 1.912(8) .
O31 W4 1.923(8) .
O32 W5 1.896(8) .
O32 W4 1.917(8) .
O33 W5 1.926(9) .
O33 W6 1.932(8) .
O34 W7 1.806(8) .
O34 W1 2.032(8) .
O35 W8 1.799(8) .
O35 W2 2.056(8) .
O36 W9 1.812(8) .
O36 W3 2.040(8) .
O37 W10 1.823(8) .
O37 W4 2.035(7) .
O38 W11 1.824(8) .
O38 W5 2.031(8) .
O39 W12 1.830(8) .
O39 W6 2.010(8) .
O40 W12 1.872(8) .
O40 W7 1.907(8) .
O41 W8 1.914(8) .
O41 W7 1.921(8) .
O41 K1 3.091(8) 2_667
O42 W8 1.881(8) .
O42 W9 1.891(8) .
O43 W9 1.921(8) .
O43 W10 1.927(8) .
O43 K3 2.929(8) 2_677
O44 W10 1.888(8) .
O44 W11 1.898(8) .
O45 W11 1.899(8) .
O45 W12 1.919(8) .
O45 K4 2.882(9) 2_577
O46 W13 1.870(8) .
O46 W7 2.013(8) .
O46 K1 2.970(8) 2_667
O47 W14 1.865(8) .
O47 W8 2.002(8) .
O47 K1 2.868(8) 2_667
O48 W14 1.870(8) .
O48 W9 2.020(8) .
O48 K3 2.860(9) 2_677
O49 W15 1.885(8) .
O49 W10 1.978(8) .
O49 K3 2.891(9) 2_677
O50 W15 1.866(8) .
O50 W11 2.019(7) .
O50 K4 2.958(9) 2_577
O50 K2 3.040(8) 2_577
O51 W13 1.877(8) .
O51 W12 1.970(7) .
O51 K4 2.970(9) 2_577
O52 W13 1.920(8) .
O52 W14 1.956(8) .
O52 K1 2.791(8) 2_667
O53 W15 1.926(8) .
O53 W14 1.962(8) .
O53 K3 2.935(9) 2_677
O54 W15 1.935(8) .
O54 W13 1.940(8) .
O54 K4 3.091(10) 2_577
O55 P1 1.560(8) .
O55 Ti3 2.297(8) .
O55 Ti1 2.332(8) .
O55 Ti2 2.420(8) .
O56 P1 1.538(8) .
O56 W1 2.338(7) .
O56 W2 2.342(8) .
O57 P1 1.540(8) .
O57 W4 2.335(8) .
O57 W3 2.355(8) .
O58 P1 1.553(8) .
O58 W6 2.338(7) .
O58 W5 2.343(8) .
O59 P2 1.519(7) .
O59 W8 2.348(7) .
O59 W7 2.372(7) .
O60 P2 1.535(8) .
O60 W10 2.342(7) .
O60 W9 2.358(8) .
O61 P2 1.531(8) .
O61 W12 2.342(8) .
O61 W11 2.355(7) .
O62 P2 1.578(8) .
O62 W14 2.352(7) .
O62 W15 2.373(7) .
O62 W13 2.386(8) .
Rh1 O1 2.065(8) 2_566
W7 K1 4.055(3) 2_667
W8 K1 4.004(3) 2_667
W9 K3 3.900(4) 2_677
W10 K3 3.903(3) 2_677
W11 K2 3.812(3) 2_577
W11 K4 3.888(5) 2_577
W12 K4 3.882(4) 2_577
W13 K1 3.782(3) 2_667
W13 K4 3.962(6) 2_577
W14 K1 3.688(3) 2_667
W14 K3 3.811(4) 2_677
W15 K2 3.733(3) 2_577
W15 K3 3.846(4) 2_677
W15 K4 3.951(5) 2_577
